data_4000276
_journal_name_full 'Chemistry of Materials'
_journal_paper_doi 10.1021/cm030029c
_journal_year 2003
_chemical_formula_sum 'C23 H34 F12 N2 O3 Ru'
_chemical_formula_weight 715.59
_space_group_IT_number 61
_symmetry_cell_setting orthorhombic
_symmetry_space_group_name_Hall '-P 2ac 2ab'
_symmetry_space_group_name_H-M 'P b c a'
_atom_sites_solution_hydrogens geom
_atom_sites_solution_primary direct
_atom_sites_solution_secondary difmap
_cell_angle_alpha 90.00
_cell_angle_beta 90.00
_cell_angle_gamma 90.00
_cell_formula_units_Z 8
_cell_length_a 8.5851(1)
_cell_length_b 19.8223(2)
_cell_length_c 32.9218(3)
_cell_measurement_reflns_used all
_cell_measurement_temperature 150(1)
_cell_measurement_theta_max 27.50
_cell_measurement_theta_min 1.24
_cell_volume 5602.51(10)
_diffrn_ambient_temperature 150(1)
_diffrn_detector_area_resol_mean ?
_diffrn_measurement_device_type 'NONIUS KappaCCD'
_diffrn_measurement_method 'phi and omega scans'
_diffrn_radiation_monochromator graphite
_diffrn_radiation_source 'fine-focus sealed tube'
_diffrn_radiation_type MoK\a
_diffrn_radiation_wavelength 0.71073
_diffrn_reflns_av_R_equivalents 0.0554
_diffrn_reflns_av_sigmaI/netI 0.0525
_diffrn_reflns_limit_h_max 11
_diffrn_reflns_limit_h_min -11
_diffrn_reflns_limit_k_max 25
_diffrn_reflns_limit_k_min -25
_diffrn_reflns_limit_l_max 42
_diffrn_reflns_limit_l_min -36
_diffrn_reflns_number 28786
_diffrn_reflns_theta_max 27.50
_diffrn_reflns_theta_min 1.24
_diffrn_standards_decay_% 0
_diffrn_standards_interval_count ?
_diffrn_standards_interval_time ?
_diffrn_standards_number ?
_exptl_absorpt_coefficient_mu 0.668
_exptl_absorpt_correction_T_max 0.791
_exptl_absorpt_correction_T_min 0.730
_exptl_absorpt_correction_type multi-scan
_exptl_absorpt_process_details ?
_exptl_crystal_colour yellow
_exptl_crystal_density_diffrn 1.697
_exptl_crystal_density_meas ?
_exptl_crystal_density_method 'not measured'
_exptl_crystal_description block
_exptl_crystal_F_000 2896
_exptl_crystal_size_max 0.30
_exptl_crystal_size_mid 0.25
_exptl_crystal_size_min 0.20
_refine_ls_extinction_coef 0.0039(2)
_refine_ls_extinction_expression Fc^*^=kFc[1+0.001xFc^2^\l^3^/sin(2\q)]^-1/4^
_refine_ls_extinction_method SHELXL
_refine_ls_goodness_of_fit_ref 1.100
_refine_ls_hydrogen_treatment mixed
_refine_ls_matrix_type full
_refine_ls_number_parameters 371
_refine_ls_number_reflns 6409
_refine_ls_number_restraints 0
_refine_ls_restrained_S_all 1.100
_refine_ls_R_factor_all 0.0758
_refine_ls_R_factor_gt 0.0395
_refine_ls_shift/su_max 0.001
_refine_ls_shift/su_mean 0.000
_refine_ls_structure_factor_coef Fsqd
_refine_ls_weighting_details 'calc w=1/[\s^2^(Fo^2^)+(0.0571P)^2^+0.0000P] where P=(Fo^2^+2Fc^2^)/3'
_refine_ls_weighting_scheme calc
_refine_ls_wR_factor_gt 0.0849
_refine_ls_wR_factor_ref 0.1085
_reflns_number_gt 4497
_reflns_number_total 6409
_reflns_threshold_expression >2sigma(I)
_cod_depositor_comments
;
The following automatic conversions were performed:
'_symmetry_cell_setting' value 'Orthorhombic' changed to 'orthorhombic'
according to '/home/saulius/struct/CIF-dictionaries/cif_core.dic'
dictionary named 'cif_core.dic' version 2.4.1 from 2010-06-29.

Automatic conversion script
Id: cif_fix_enum 1527 2010-12-29 10:47:43Z saulius 

The following automatic conversions were performed:

'_exptl_crystal_density_meas' value 'not_measured' was changed to '?'
- the value is perceived as not measured.

Automatic conversion script
Id: cif_fix_values 3008 2015-01-20 13:52:24Z robertas 
;
_cod_original_sg_symbol_H-M Pbca
_cod_database_code 4000276

loop_
_symmetry_equiv_pos_as_xyz
'x, y, z'
'-x+1/2, -y, z+1/2'
'-x, y+1/2, -z+1/2'
'x+1/2, -y+1/2, -z'
'-x, -y, -z'
'x-1/2, y, -z-1/2'
'x, -y-1/2, z-1/2'
'-x-1/2, y-1/2, z'

loop_
_atom_site_label
_atom_site_type_symbol
_atom_site_fract_x
_atom_site_fract_y
_atom_site_fract_z
_atom_site_U_iso_or_equiv
_atom_site_adp_type
_atom_site_occupancy
_atom_site_symmetry_multiplicity
_atom_site_calc_flag
_atom_site_refinement_flags
_atom_site_disorder_assembly
_atom_site_disorder_group
Ru Ru 0.85198(3) 0.048177(11) 0.104353(7) 0.01568(10) Uani 1 1 d . . .
O1 O 0.7211(2) 0.10780(9) 0.06469(6) 0.0180(5) Uani 1 1 d . . .
O2 O 1.0181(2) 0.02500(10) 0.14826(6) 0.0215(5) Uani 1 1 d . . .
N1 N 1.0316(3) 0.11346(11) 0.07733(7) 0.0177(5) Uani 1 1 d . . .
H1A H 1.0366 0.1512 0.0940 0.021 Uiso 1 1 calc R . .
N2 N 0.8077(3) 0.12675(12) 0.15079(7) 0.0192(6) Uani 1 1 d . . .
H2A H 0.8653 0.1644 0.1432 0.023 Uiso 1 1 calc R . .
C1 C 0.9603(4) -0.04419(14) 0.08290(10) 0.0248(7) Uani 1 1 d . . .
H1B H 1.0725 -0.0387 0.0755 0.030 Uiso 1 1 calc R . .
C2 C 0.8583(3) -0.02222(15) 0.05299(10) 0.0241(7) Uani 1 1 d . . .
H2B H 0.9110 -0.0038 0.0283 0.029 Uiso 1 1 calc R . .
C3 C 0.7026(4) -0.05580(15) 0.04430(11) 0.0301(8) Uani 1 1 d . . .
H3A H 0.7092 -0.1042 0.0516 0.036 Uiso 1 1 calc R . .
H3B H 0.6803 -0.0528 0.0149 0.036 Uiso 1 1 calc R . .
C4 C 0.5686(3) -0.02321(16) 0.06797(10) 0.0273(8) Uani 1 1 d . . .
H4A H 0.5227 0.0132 0.0512 0.033 Uiso 1 1 calc R . .
H4B H 0.4867 -0.0575 0.0727 0.033 Uiso 1 1 calc R . .
C5 C 0.6182(3) 0.00571(15) 0.10815(10) 0.0214(7) Uani 1 1 d . . .
H5A H 0.5401 0.0373 0.1202 0.026 Uiso 1 1 calc R . .
C6 C 0.7106(4) -0.02626(14) 0.13699(10) 0.0234(7) Uani 1 1 d . . .
H6A H 0.6860 -0.0134 0.1657 0.028 Uiso 1 1 calc R . .
C7 C 0.7692(4) -0.09825(15) 0.13214(11) 0.0304(8) Uani 1 1 d . . .
H7A H 0.6946 -0.1240 0.1152 0.037 Uiso 1 1 calc R . .
H7B H 0.7738 -0.1200 0.1592 0.037 Uiso 1 1 calc R . .
C8 C 0.9311(4) -0.10112(15) 0.11238(11) 0.0312(8) Uani 1 1 d . . .
H8A H 1.0113 -0.0997 0.1340 0.037 Uiso 1 1 calc R . .
H8B H 0.9423 -0.1446 0.0979 0.037 Uiso 1 1 calc R . .
C9 C 1.3142(3) 0.14352(16) 0.06722(11) 0.0287(8) Uani 1 1 d . . .
H9A H 1.4185 0.1237 0.0655 0.043 Uiso 1 1 calc R . .
H9B H 1.3105 0.1757 0.0898 0.043 Uiso 1 1 calc R . .
H9C H 1.2904 0.1670 0.0418 0.043 Uiso 1 1 calc R . .
C10 C 1.1951(3) 0.08812(15) 0.07422(10) 0.0216(7) Uani 1 1 d . . .
H10A H 1.2014 0.0554 0.0516 0.026 Uiso 1 1 calc R . .
H10B H 1.2218 0.0639 0.0996 0.026 Uiso 1 1 calc R . .
C11 C 0.9765(3) 0.13856(15) 0.03755(9) 0.0211(7) Uani 1 1 d . . .
H11A H 1.0021 0.1053 0.0161 0.025 Uiso 1 1 calc R . .
H11B H 1.0299 0.1814 0.0309 0.025 Uiso 1 1 calc R . .
C12 C 0.7988(3) 0.15013(14) 0.03866(9) 0.0191(7) Uani 1 1 d . . .
C13 C 0.7362(3) 0.13950(16) -0.00487(10) 0.0247(7) Uani 1 1 d . . .
C14 C 0.7653(4) 0.22310(15) 0.05147(10) 0.0233(7) Uani 1 1 d . . .
C15 C 0.6193(4) 0.21348(16) 0.18032(11) 0.0343(9) Uani 1 1 d . . .
H15A H 0.5081 0.2244 0.1816 0.051 Uiso 1 1 calc R . .
H15B H 0.6759 0.2509 0.1677 0.051 Uiso 1 1 calc R . .
H15C H 0.6591 0.2061 0.2079 0.051 Uiso 1 1 calc R . .
C16 C 0.6425(3) 0.14958(15) 0.15513(10) 0.0233(7) Uani 1 1 d . . .
H16A H 0.5817 0.1127 0.1677 0.028 Uiso 1 1 calc R . .
H16B H 0.5992 0.1574 0.1277 0.028 Uiso 1 1 calc R . .
C17 C 0.8704(3) 0.10416(16) 0.19049(9) 0.0235(7) Uani 1 1 d . . .
H17A H 0.7897 0.0783 0.2053 0.028 Uiso 1 1 calc R . .
H17B H 0.8984 0.1440 0.2071 0.028 Uiso 1 1 calc R . .
C18 C 1.0160(3) 0.05950(15) 0.18415(10) 0.0223(7) Uani 1 1 d . . .
C19 C 1.1646(4) 0.10342(18) 0.18626(11) 0.0305(8) Uani 1 1 d . . .
C20 C 1.0224(4) 0.00773(18) 0.21947(11) 0.0322(8) Uani 1 1 d . . .
F1 F 0.7406(2) 0.07464(9) -0.01515(5) 0.0334(5) Uani 1 1 d . . .
F2 F 0.5884(2) 0.15974(10) -0.00901(6) 0.0363(5) Uani 1 1 d . . .
F3 F 0.8193(2) 0.17281(10) -0.03316(6) 0.0375(5) Uani 1 1 d . . .
F4 F 0.6162(2) 0.23533(9) 0.05895(6) 0.0332(5) Uani 1 1 d . . .
F5 F 0.8121(2) 0.26910(8) 0.02420(6) 0.0342(5) Uani 1 1 d . . .
F6 F 0.8429(2) 0.23802(9) 0.08610(6) 0.0307(5) Uani 1 1 d . . .
F7 F 1.2946(2) 0.06850(11) 0.17836(6) 0.0413(5) Uani 1 1 d . . .
F8 F 1.1862(2) 0.13412(11) 0.22205(6) 0.0448(6) Uani 1 1 d . . .
F9 F 1.15757(19) 0.15263(9) 0.15828(6) 0.0325(5) Uani 1 1 d . . .
F10 F 0.9030(2) -0.03500(10) 0.21737(6) 0.0398(5) Uani 1 1 d . . .
F11 F 1.1515(2) -0.02969(11) 0.21874(7) 0.0465(6) Uani 1 1 d . . .
F12 F 1.0157(3) 0.03650(10) 0.25638(6) 0.0453(6) Uani 1 1 d . . .
O3 O 0.9755(3) 0.26578(13) 0.16843(10) 0.0661(9) Uani 1 1 d . . .
C21 C 1.0569(5) 0.3121(2) 0.17420(15) 0.0530(12) Uani 1 1 d . . .
C22 C 1.1570(5) 0.3394(4) 0.1418(2) 0.125(3) Uani 1 1 d . . .
H22A H 1.1509 0.3102 0.1179 0.188 Uiso 1 1 calc R . .
H22B H 1.2650 0.3414 0.1514 0.188 Uiso 1 1 calc R . .
H22C H 1.1218 0.3849 0.1346 0.188 Uiso 1 1 calc R . .
C23 C 1.0574(11) 0.3467(4) 0.2135(2) 0.167(4) Uani 1 1 d . . .
H23A H 0.9865 0.3236 0.2322 0.251 Uiso 1 1 calc R . .
H23B H 1.0230 0.3935 0.2098 0.251 Uiso 1 1 calc R . .
H23C H 1.1631 0.3463 0.2248 0.251 Uiso 1 1 calc R . .

loop_
_atom_site_aniso_label
_atom_site_aniso_U_11
_atom_site_aniso_U_22
_atom_site_aniso_U_33
_atom_site_aniso_U_23
_atom_site_aniso_U_13
_atom_site_aniso_U_12
Ru 0.01377(15) 0.01647(15) 0.01681(15) -0.00048(10) 0.00019(10) -0.00019(9)
O1 0.0140(10) 0.0197(11) 0.0201(12) 0.0026(8) 0.0002(9) -0.0013(8)
O2 0.0168(11) 0.0278(11) 0.0198(13) 0.0002(9) -0.0009(9) 0.0043(9)
N1 0.0158(13) 0.0211(13) 0.0161(14) -0.0008(10) 0.0001(11) -0.0001(10)
N2 0.0176(13) 0.0209(13) 0.0190(15) -0.0001(11) -0.0002(11) -0.0007(10)
C1 0.0240(17) 0.0172(16) 0.033(2) -0.0070(14) 0.0067(15) 0.0039(13)
C2 0.0282(18) 0.0191(16) 0.0251(19) -0.0099(14) 0.0023(15) -0.0011(13)
C3 0.035(2) 0.0266(18) 0.029(2) -0.0073(15) -0.0046(17) -0.0048(14)
C4 0.0185(17) 0.0270(17) 0.036(2) -0.0029(15) -0.0029(15) -0.0075(14)
C5 0.0150(16) 0.0192(16) 0.030(2) -0.0023(13) 0.0033(14) -0.0051(12)
C6 0.0200(16) 0.0218(16) 0.029(2) 0.0037(14) 0.0040(15) -0.0060(13)
C7 0.0325(19) 0.0205(17) 0.038(2) 0.0056(15) -0.0024(16) -0.0034(14)
C8 0.033(2) 0.0175(17) 0.043(2) 0.0003(15) 0.0002(17) 0.0063(14)
C9 0.0176(17) 0.037(2) 0.032(2) 0.0070(16) -0.0005(14) -0.0021(14)
C10 0.0145(15) 0.0295(18) 0.0208(18) 0.0028(14) 0.0010(13) 0.0020(12)
C11 0.0195(16) 0.0259(16) 0.0181(17) 0.0040(13) -0.0003(13) -0.0024(13)
C12 0.0181(15) 0.0223(16) 0.0169(17) 0.0011(13) 0.0005(13) -0.0006(12)
C13 0.0185(17) 0.0318(18) 0.0237(19) 0.0001(14) 0.0014(14) 0.0000(13)
C14 0.0226(18) 0.0240(17) 0.0233(19) 0.0039(14) -0.0013(15) -0.0030(13)
C15 0.0303(19) 0.035(2) 0.038(2) -0.0087(17) 0.0039(16) 0.0084(15)
C16 0.0177(16) 0.0272(17) 0.0251(19) -0.0013(14) 0.0011(14) 0.0012(13)
C17 0.0242(17) 0.0273(17) 0.0188(18) 0.0013(13) -0.0003(14) -0.0008(13)
C18 0.0159(16) 0.0343(19) 0.0166(17) 0.0011(14) 0.0008(13) 0.0006(13)
C19 0.0252(19) 0.046(2) 0.0208(19) -0.0024(16) -0.0016(15) -0.0023(15)
C20 0.0247(19) 0.048(2) 0.023(2) 0.0056(16) 0.0004(15) 0.0034(16)
F1 0.0386(11) 0.0353(11) 0.0264(11) -0.0103(9) -0.0085(9) 0.0015(9)
F2 0.0223(10) 0.0532(12) 0.0335(12) -0.0007(9) -0.0100(9) 0.0088(9)
F3 0.0394(12) 0.0525(13) 0.0207(11) 0.0088(10) -0.0002(9) -0.0049(9)
F4 0.0256(10) 0.0251(10) 0.0489(14) -0.0025(9) 0.0054(9) 0.0067(8)
F5 0.0441(12) 0.0230(10) 0.0355(13) 0.0097(9) 0.0031(10) -0.0046(8)
F6 0.0404(12) 0.0242(10) 0.0274(12) -0.0056(8) -0.0075(9) -0.0006(8)
F7 0.0183(10) 0.0607(14) 0.0449(14) 0.0028(11) -0.0020(10) -0.0004(9)
F8 0.0432(12) 0.0670(15) 0.0242(12) -0.0089(11) -0.0087(9) -0.0155(10)
F9 0.0299(11) 0.0392(12) 0.0284(12) 0.0001(9) -0.0015(8) -0.0119(8)
F10 0.0360(11) 0.0470(13) 0.0364(13) 0.0191(10) -0.0027(10) -0.0060(9)
F11 0.0340(12) 0.0628(14) 0.0428(15) 0.0225(11) 0.0024(10) 0.0189(10)
F12 0.0508(14) 0.0679(15) 0.0171(12) 0.0060(10) -0.0014(10) 0.0016(11)
O3 0.0564(18) 0.0376(16) 0.104(3) -0.0059(17) -0.0268(18) -0.0072(14)
C21 0.043(3) 0.037(2) 0.079(4) -0.003(2) -0.013(2) -0.0013(19)
C22 0.055(4) 0.161(7) 0.161(7) 0.077(6) 0.006(4) -0.015(3)
C23 0.220(9) 0.142(7) 0.140(8) -0.076(6) -0.033(7) -0.032(6)
